data_1528527
loop_
_publ_author_name
'Ginetti, Y.'

_publ_section_title
;
 Structure cristalline du metagermanate de cuivre
;
_journal_name_full 'Bulletin de la Societe Chimique de Belgique'
_journal_page_first 209
_journal_page_last 216
_journal_volume 63
_journal_year 1954
_chemical_formula_sum 'Cu Ge O3'
_chemical_name_systematic 'Cu (Ge O3)'
_space_group_IT_number 26
_symmetry_space_group_name_Hall 'P -2 -2b'
_symmetry_space_group_name_H-M 'P b 21 m'
_cell_angle_alpha 90
_cell_angle_beta 90
_cell_angle_gamma 90
_cell_formula_units_Z 2
_cell_length_a 4.8
_cell_length_b 8.5
_cell_length_c 2.93
_cell_volume 119.544
_citation_journal_id_ASTM BSBQAM
_cod_data_source_file Ginetti_BSBQAM_1954_316.cif
_cod_data_source_block Cu1Ge1O3
_cod_original_sg_symbol_Hall 'P 2c -2 (y,z,x)'
_cod_original_formula_sum 'Cu1 Ge1 O3'
_cod_database_code 1528527

loop_
_symmetry_equiv_pos_as_xyz
x,y,z
-x,y+1/2,-z
x,y,-z
-x,y+1/2,z

loop_
_atom_site_label
_atom_site_type_symbol
_atom_site_fract_x
_atom_site_fract_y
_atom_site_fract_z
_atom_site_occupancy
_atom_site_U_iso_or_equiv
O2 O-2 0.807 0.153 0.5 1 0.0
O1 O-2 0.302 0 0 1 0.0
Ge1 Ge+4 0.08 0 0.5 1 0.0
Cu1 Cu+2 0.5 0.25 0 1 0.0
O3 O-2 0.807 -0.153 0.5 1 0.0
